data_4076477
loop_
_publ_author_name
'Braun, Markus'
'Frank, Walter'
'Ganter, Christian'

_publ_section_title
;
 Reactivity of an Oxalamide-Based N-Heterocyclic Carbene
;
_journal_issue 5
_journal_name_full Organometallics
_journal_page_first 1927
_journal_paper_doi 10.1021/om201235c
_journal_volume 31
_journal_year 2012
_chemical_formula_moiety 'C22 H26 N2 O3'
_chemical_formula_sum 'C22 H26 N2 O3'
_chemical_formula_weight 366.45
_chemical_name_systematic
; 
 ? 
;
_space_group_IT_number 60
_symmetry_cell_setting orthorhombic
_symmetry_space_group_name_Hall '-P 2n 2ab'
_symmetry_space_group_name_H-M 'P b c n'
_atom_sites_solution_hydrogens difmap
_atom_sites_solution_primary direct
_atom_sites_solution_secondary difmap
_audit_creation_method SHELXL-97
_cell_angle_alpha 90.00
_cell_angle_beta 90.00
_cell_angle_gamma 90.00
_cell_formula_units_Z 4
_cell_length_a 15.3988(9)
_cell_length_b 8.1980(4)
_cell_length_c 16.2972(10)
_cell_measurement_reflns_used 8000
_cell_measurement_temperature 291(2)
_cell_measurement_theta_max 21.45
_cell_measurement_theta_min 5.80
_cell_volume 2057.3(2)
_computing_cell_refinement 'IPDS Software (Stoe & Cie, 2000)'
_computing_data_collection 'IPDS Software (Stoe & Cie, 2000)'
_computing_data_reduction 'IPDS Software (Stoe & Cie, 2000)'
_computing_molecular_graphics 'SHELXTL (Sheldrick, 2008)'
_computing_publication_material 'SHELXL-97 (Sheldrick, 2008)'
_computing_structure_refinement 'SHELXL-97 (Sheldrick, 2008)'
_computing_structure_solution 'SHELXS-97 (Sheldrick, 2008)'
_diffrn_ambient_temperature 291(2)
_diffrn_detector_area_resol_mean 6.67
_diffrn_measured_fraction_theta_full 0.997
_diffrn_measured_fraction_theta_max 0.997
_diffrn_measurement_device_type 'Stoe IPDS'
_diffrn_measurement_method \f-scans
_diffrn_radiation_monochromator graphite
_diffrn_radiation_source 'fine-focus sealed tube'
_diffrn_radiation_type MoK\a
_diffrn_radiation_wavelength 0.71073
_diffrn_reflns_av_R_equivalents 0.0567
_diffrn_reflns_av_sigmaI/netI 0.0289
_diffrn_reflns_limit_h_max 18
_diffrn_reflns_limit_h_min -18
_diffrn_reflns_limit_k_max 9
_diffrn_reflns_limit_k_min -9
_diffrn_reflns_limit_l_max 19
_diffrn_reflns_limit_l_min -19
_diffrn_reflns_number 17047
_diffrn_reflns_theta_full 25.00
_diffrn_reflns_theta_max 25.00
_diffrn_reflns_theta_min 2.50
_diffrn_standards_decay_% 0
_exptl_absorpt_coefficient_mu 0.079
_exptl_absorpt_correction_type none
_exptl_crystal_colour colourless
_exptl_crystal_density_diffrn 1.183
_exptl_crystal_density_method 'not measured'
_exptl_crystal_description prism
_exptl_crystal_F_000 784
_exptl_crystal_size_max 0.5
_exptl_crystal_size_mid 0.3
_exptl_crystal_size_min 0.25
_refine_diff_density_max 0.148
_refine_diff_density_min -0.155
_refine_diff_density_rms 0.033
_refine_ls_extinction_method none
_refine_ls_goodness_of_fit_ref 1.067
_refine_ls_hydrogen_treatment constr
_refine_ls_matrix_type full
_refine_ls_number_parameters 136
_refine_ls_number_reflns 1807
_refine_ls_number_restraints 0
_refine_ls_restrained_S_all 1.067
_refine_ls_R_factor_all 0.0650
_refine_ls_R_factor_gt 0.0482
_refine_ls_shift/su_max 0.000
_refine_ls_shift/su_mean 0.000
_refine_ls_structure_factor_coef Fsqd
_refine_ls_weighting_details 'calc w=1/[\s^2^(Fo^2^)+(0.1000P)^2^+0.0000P] where P=(Fo^2^+2Fc^2^)/3'
_refine_ls_weighting_scheme calc
_refine_ls_wR_factor_gt 0.1543
_refine_ls_wR_factor_ref 0.1610
_reflns_number_gt 1195
_reflns_number_total 1807
_reflns_threshold_expression >2sigma(I)
_cod_data_source_file om201235c_si_001.cif
_cod_data_source_block opus1004_compound_5a
_cod_depositor_comments
;
The following automatic conversions were performed:
'_atom_site_symetry_multiplicity' tag replaced with
'_atom_site_symmetry_multiplicity'.

Automatic conversion script
Id: cif_correct_tags 1440 2010-10-19 06:21:57Z saulius 
;
_cod_database_code 4076477

loop_
_symmetry_equiv_pos_as_xyz
'x, y, z'
'-x+1/2, -y+1/2, z+1/2'
'-x, y, -z+1/2'
'x+1/2, -y+1/2, -z'
'-x, -y, -z'
'x-1/2, y-1/2, -z-1/2'
'x, -y, z-1/2'
'-x-1/2, y-1/2, z'

loop_
_atom_site_label
_atom_site_type_symbol
_atom_site_fract_x
_atom_site_fract_y
_atom_site_fract_z
_atom_site_U_iso_or_equiv
_atom_site_adp_type
_atom_site_occupancy
_atom_site_symmetry_multiplicity
_atom_site_calc_flag
_atom_site_refinement_flags
_atom_site_disorder_assembly
_atom_site_disorder_group
O1 O 0.55546(14) -0.1012(2) 0.32441(11) 0.0864(6) Uani 1 1 d . A .
O2 O 0.5439(2) 0.4017(3) 0.21993(16) 0.0599(7) Uani 0.50 1 d P A -1
N1 N 0.54250(11) 0.1742(2) 0.30670(9) 0.0524(5) Uani 1 1 d . A .
C1 C 0.5000 0.2847(4) 0.2500 0.0605(8) Uani 1 2 d S . .
H11 H 0.4531 0.3361 0.2814 0.073 Uiso 0.50 1 calc PR A -1
C2 C 0.52881(14) 0.0175(3) 0.28834(13) 0.0576(6) Uani 1 1 d . . .
C3 C 0.59069(12) 0.2360(2) 0.37602(10) 0.0489(5) Uani 1 1 d . . .
C4 C 0.67807(13) 0.2761(3) 0.36558(11) 0.0544(5) Uani 1 1 d . A .
C5 C 0.72144(14) 0.3468(3) 0.43118(12) 0.0599(6) Uani 1 1 d . . .
H5A H 0.7796 0.3752 0.4251 0.072 Uiso 1 1 calc R A .
C6 C 0.68071(15) 0.3765(3) 0.50552(12) 0.0602(6) Uani 1 1 d . A .
C7 C 0.59469(15) 0.3295(3) 0.51424(12) 0.0646(6) Uani 1 1 d . . .
H7A H 0.5674 0.3450 0.5646 0.078 Uiso 1 1 calc R A .
C8 C 0.54773(13) 0.2597(3) 0.45007(11) 0.0562(6) Uani 1 1 d . A .
C9 C 0.72530(16) 0.2419(4) 0.28654(14) 0.0796(8) Uani 1 1 d . . .
H9A H 0.7856 0.2693 0.2927 0.119 Uiso 1 1 calc R A .
H9B H 0.7005 0.3062 0.2433 0.119 Uiso 1 1 calc R . .
H9C H 0.7200 0.1282 0.2732 0.119 Uiso 1 1 calc R . .
C10 C 0.72849(18) 0.4556(3) 0.57580(15) 0.0847(8) Uani 1 1 d . . .
H10A H 0.7652 0.5409 0.5551 0.127 Uiso 1 1 calc R A .
H10B H 0.7634 0.3755 0.6033 0.127 Uiso 1 1 calc R . .
H10C H 0.6873 0.5009 0.6137 0.127 Uiso 1 1 calc R . .
C11 C 0.45446(15) 0.2102(4) 0.46196(15) 0.0771(7) Uani 1 1 d . . .
H11A H 0.4179 0.2757 0.4275 0.116 Uiso 1 1 calc R A .
H11B H 0.4384 0.2259 0.5183 0.116 Uiso 1 1 calc R . .
H11C H 0.4476 0.0973 0.4477 0.116 Uiso 1 1 calc R . .
C12 C 0.5319(5) 0.5616(6) 0.2543(6) 0.108(3) Uani 0.50 1 d P A -1
H12A H 0.5496 0.6424 0.2150 0.162 Uiso 0.50 1 calc PR A -1
H12B H 0.5664 0.5721 0.3031 0.162 Uiso 0.50 1 calc PR A -1
H12C H 0.4718 0.5771 0.2677 0.162 Uiso 0.50 1 calc PR A -1

loop_
_atom_site_aniso_label
_atom_site_aniso_U_11
_atom_site_aniso_U_22
_atom_site_aniso_U_33
_atom_site_aniso_U_23
_atom_site_aniso_U_13
_atom_site_aniso_U_12
O1 0.1226(16) 0.0475(10) 0.0891(11) 0.0068(9) -0.0417(10) 0.0042(10)
O2 0.0771(19) 0.0411(16) 0.0616(16) 0.0030(13) -0.0099(13) -0.0096(14)
N1 0.0615(10) 0.0422(10) 0.0536(9) 0.0026(7) -0.0138(7) -0.0003(8)
C1 0.076(2) 0.0456(18) 0.0597(16) 0.000 -0.0246(14) 0.000
C2 0.0673(13) 0.0461(13) 0.0595(11) 0.0031(10) -0.0136(10) 0.0021(10)
C3 0.0536(12) 0.0459(11) 0.0473(10) 0.0008(8) -0.0108(8) 0.0011(9)
C4 0.0541(12) 0.0566(13) 0.0524(11) -0.0004(9) -0.0029(8) 0.0049(9)
C5 0.0487(11) 0.0661(14) 0.0650(12) -0.0008(10) -0.0105(9) 0.0003(9)
C6 0.0604(13) 0.0634(15) 0.0570(12) -0.0053(9) -0.0151(10) 0.0077(10)
C7 0.0666(14) 0.0798(16) 0.0475(10) -0.0037(10) -0.0035(9) 0.0120(12)
C8 0.0530(12) 0.0649(14) 0.0508(11) 0.0075(9) -0.0037(8) 0.0037(10)
C9 0.0658(14) 0.105(2) 0.0681(14) -0.0099(13) 0.0066(11) 0.0028(14)
C10 0.0836(18) 0.096(2) 0.0744(15) -0.0218(13) -0.0270(12) 0.0082(14)
C11 0.0580(14) 0.097(2) 0.0766(15) 0.0130(13) 0.0006(11) -0.0067(13)
C12 0.157(8) 0.042(3) 0.125(5) -0.001(3) -0.060(6) -0.005(3)

loop_
_atom_type_symbol
_atom_type_description
_atom_type_scat_dispersion_real
_atom_type_scat_dispersion_imag
_atom_type_scat_source
C C 0.0033 0.0016 'International Tables Vol C Tables 4.2.6.8 and 6.1.1.4'
H H 0.0000 0.0000 'International Tables Vol C Tables 4.2.6.8 and 6.1.1.4'
N N 0.0061 0.0033 'International Tables Vol C Tables 4.2.6.8 and 6.1.1.4'
O O 0.0106 0.0060 'International Tables Vol C Tables 4.2.6.8 and 6.1.1.4'

loop_
_geom_angle_atom_site_label_1
_geom_angle_atom_site_label_2
_geom_angle_atom_site_label_3
_geom_angle
_geom_angle_site_symmetry_1
_geom_angle_site_symmetry_3
C1 O2 C12 118.0(5) . .
C2 N1 C3 126.44(16) . .
C2 N1 C1 112.78(16) . .
C3 N1 C1 120.74(16) . .
O2 C1 N1 117.76(13) . 3_655
O2 C1 N1 118.49(15) . .
N1 C1 N1 102.7(2) 3_655 .
O2 C1 H11 105.6 . .
N1 C1 H11 105.6 . .
O1 C2 N1 127.73(19) . .
O1 C2 C2 126.37(12) . 3_655
N1 C2 C2 105.90(11) . 3_655
C8 C3 C4 122.13(17) . .
C8 C3 N1 118.94(17) . .
C4 C3 N1 118.88(16) . .
C5 C4 C3 117.95(17) . .
C5 C4 C9 120.31(19) . .
C3 C4 C9 121.73(18) . .
C6 C5 C4 122.0(2) . .
C6 C5 H5A 119.0 . .
C4 C5 H5A 119.0 . .
C5 C6 C7 118.24(18) . .
C5 C6 C10 121.2(2) . .
C7 C6 C10 120.5(2) . .
C6 C7 C8 122.17(19) . .
C6 C7 H7A 118.9 . .
C8 C7 H7A 118.9 . .
C3 C8 C7 117.50(19) . .
C3 C8 C11 121.90(19) . .
C7 C8 C11 120.60(19) . .
C4 C9 H9A 109.5 . .
C4 C9 H9B 109.5 . .
H9A C9 H9B 109.5 . .
C4 C9 H9C 109.5 . .
H9A C9 H9C 109.5 . .
H9B C9 H9C 109.5 . .
C6 C10 H10A 109.5 . .
C6 C10 H10B 109.5 . .
H10A C10 H10B 109.5 . .
C6 C10 H10C 109.5 . .
H10A C10 H10C 109.5 . .
H10B C10 H10C 109.5 . .
C8 C11 H11A 109.5 . .
C8 C11 H11B 109.5 . .
H11A C11 H11B 109.5 . .
C8 C11 H11C 109.5 . .
H11A C11 H11C 109.5 . .
H11B C11 H11C 109.5 . .

loop_
_geom_bond_atom_site_label_1
_geom_bond_atom_site_label_2
_geom_bond_distance
_geom_bond_site_symmetry_2
O1 C2 1.209(2) .
O2 C1 1.272(3) .
O2 C12 1.437(6) .
N1 C2 1.336(3) .
N1 C3 1.444(2) .
N1 C1 1.450(2) .
C1 O2 1.272(3) 3_655
C1 N1 1.450(2) 3_655
C1 H11 0.9800 .
C2 C2 1.533(4) 3_655
C3 C8 1.390(3) .
C3 C4 1.396(3) .
C4 C5 1.387(3) .
C4 C9 1.506(3) .
C5 C6 1.386(3) .
C5 H5A 0.9300 .
C6 C7 1.387(3) .
C6 C10 1.508(3) .
C7 C8 1.394(3) .
C7 H7A 0.9300 .
C8 C11 1.505(3) .
C9 H9A 0.9600 .
C9 H9B 0.9600 .
C9 H9C 0.9600 .
C10 H10A 0.9600 .
C10 H10B 0.9600 .
C10 H10C 0.9600 .
C11 H11A 0.9600 .
C11 H11B 0.9600 .
C11 H11C 0.9600 .
C12 H12A 0.9600 .
C12 H12B 0.9600 .
C12 H12C 0.9600 .

loop_
_geom_torsion_atom_site_label_1
_geom_torsion_atom_site_label_2
_geom_torsion_atom_site_label_3
_geom_torsion_atom_site_label_4
_geom_torsion
_geom_torsion_site_symmetry_4
C12 O2 C1 O2 15.8(3) 3_655
C12 O2 C1 N1 133.9(3) 3_655
C12 O2 C1 N1 -101.6(3) .
C2 N1 C1 O2 -131.6(2) .
C3 N1 C1 O2 50.5(3) .
C2 N1 C1 O2 132.1(2) 3_655
C3 N1 C1 O2 -45.7(3) 3_655
C2 N1 C1 N1 0.04(12) 3_655
C3 N1 C1 N1 -177.81(19) 3_655
C3 N1 C2 O1 -2.0(4) .
C1 N1 C2 O1 -179.7(2) .
C3 N1 C2 C2 177.61(19) 3_655
C1 N1 C2 C2 -0.1(3) 3_655
C2 N1 C3 C8 -87.3(3) .
C1 N1 C3 C8 90.3(2) .
C2 N1 C3 C4 95.3(2) .
C1 N1 C3 C4 -87.2(2) .
C8 C3 C4 C5 -2.2(3) .
N1 C3 C4 C5 175.22(17) .
C8 C3 C4 C9 176.7(2) .
N1 C3 C4 C9 -5.9(3) .
C3 C4 C5 C6 0.5(3) .
C9 C4 C5 C6 -178.4(2) .
C4 C5 C6 C7 1.7(3) .
C4 C5 C6 C10 -179.1(2) .
C5 C6 C7 C8 -2.4(3) .
C10 C6 C7 C8 178.4(2) .
C4 C3 C8 C7 1.5(3) .
N1 C3 C8 C7 -175.91(18) .
C4 C3 C8 C11 -177.6(2) .
N1 C3 C8 C11 5.0(3) .
C6 C7 C8 C3 0.9(3) .
C6 C7 C8 C11 180.0(2) .
